data_2219488
loop_
_publ_author_name
'Du, Zhong-Xiang'
'Li, Jun-Xia'

_publ_section_title
;
 Poly[[diaqua(\m~2~-4,4'-dipyridyl
 sulfide-\k^2^<i>N</i>:<i>N</i>')(4,4'-dipyridyl
 sulfide-\k<i>N</i>)(2-hydroxy-5-sulfonatobenzoato-\k<i>O</i>^1^)nickel(II)]
 dihydrate]
;
_journal_coeditor_code AT2628
_journal_issue 10
_journal_name_full 'Acta Crystallographica Section E'
_journal_page_first m1278
_journal_page_last m1279
_journal_paper_doi 10.1107/S1600536808029206
_journal_volume 64
_journal_year 2008
_chemical_formula_iupac '[Ni(C7 H4 O6 S)  (C10 H8 N2 S)2 (H2 O)2] , 2H2 O'
_chemical_formula_moiety 'C27 H24 N4 Ni O8 S3 , 2H2 O'
_chemical_formula_sum 'C27 H28 N4 Ni O10 S3'
_chemical_formula_weight 723.42
_chemical_name_systematic
;
Poly[[diaqua(\m~2~-4,4'-dipyridyl
sulfide-\k^2^<i>N</i>:<i>N</i>')(4,4'-dipyridyl
sulfide-\k<i>N</i>)(2-hydroxy-5-sulfonatobenzoato-\k<i>O</i>^1^)nickel(II)]
dihydrate]
;
_space_group_IT_number 14
_symmetry_cell_setting monoclinic
_symmetry_space_group_name_Hall '-P 2yn'
_symmetry_space_group_name_H-M 'P 1 21/n 1'
_atom_sites_solution_hydrogens geom
_atom_sites_solution_primary direct
_atom_sites_solution_secondary difmap
_audit_creation_method SHELXL97
_cell_angle_alpha 90.00
_cell_angle_beta 96.5520(10)
_cell_angle_gamma 90.00
_cell_formula_units_Z 4
_cell_length_a 11.4649(10)
_cell_length_b 13.9441(12)
_cell_length_c 20.7051(18)
_cell_measurement_reflns_used 4865
_cell_measurement_temperature 291(2)
_cell_measurement_theta_max 21.55
_cell_measurement_theta_min 2.31
_cell_volume 3288.5(5)
_computing_cell_refinement 'APEX2 (Bruker, 2004)'
_computing_data_collection 'APEX2 (Bruker, 2004)'
_computing_data_reduction 'SAINT (Bruker, 2004)'
_computing_molecular_graphics 'SHELXTL (Sheldrick, 2008)'
_computing_publication_material 'SHELXTL (Sheldrick, 2008)'
_computing_structure_refinement 'SHELXL97 (Sheldrick, 2008)'
_computing_structure_solution 'SHELXS97 (Sheldrick, 2008)'
_diffrn_ambient_temperature 291(2)
_diffrn_measured_fraction_theta_full 0.991
_diffrn_measured_fraction_theta_max 0.991
_diffrn_measurement_device_type 'Bruker APEXII CCD area-detector'
_diffrn_measurement_method '\f and \w scans'
_diffrn_radiation_monochromator graphite
_diffrn_radiation_source 'fine-focus sealed tube'
_diffrn_radiation_type MoK\a
_diffrn_radiation_wavelength 0.71073
_diffrn_reflns_av_R_equivalents 0.0373
_diffrn_reflns_av_sigmaI/netI 0.0341
_diffrn_reflns_limit_h_max 13
_diffrn_reflns_limit_h_min -13
_diffrn_reflns_limit_k_max 16
_diffrn_reflns_limit_k_min -16
_diffrn_reflns_limit_l_max 25
_diffrn_reflns_limit_l_min -25
_diffrn_reflns_number 23823
_diffrn_reflns_theta_full 25.50
_diffrn_reflns_theta_max 25.50
_diffrn_reflns_theta_min 2.43
_exptl_absorpt_coefficient_mu 0.839
_exptl_absorpt_correction_T_max 0.8664
_exptl_absorpt_correction_T_min 0.7086
_exptl_absorpt_correction_type multi-scan
_exptl_absorpt_process_details '(SADABS; Sheldrick, 1996)'
_exptl_crystal_colour green
_exptl_crystal_density_diffrn 1.461
_exptl_crystal_density_method 'not measured'
_exptl_crystal_description block
_exptl_crystal_F_000 1496
_exptl_crystal_size_max 0.44
_exptl_crystal_size_mid 0.26
_exptl_crystal_size_min 0.18
_refine_diff_density_max 0.964
_refine_diff_density_min -0.582
_refine_ls_extinction_method none
_refine_ls_goodness_of_fit_ref 1.025
_refine_ls_hydrogen_treatment constr
_refine_ls_matrix_type full
_refine_ls_number_parameters 426
_refine_ls_number_reflns 6054
_refine_ls_number_restraints 219
_refine_ls_restrained_S_all 1.056
_refine_ls_R_factor_all 0.0813
_refine_ls_R_factor_gt 0.0578
_refine_ls_shift/su_max 0.001
_refine_ls_shift/su_mean 0.000
_refine_ls_structure_factor_coef Fsqd
_refine_ls_weighting_details 'calc w = 1/[\s^2^(Fo^2^)+(0.0999P)^2^+2.6202P] where P=(Fo^2^+2Fc^2^)/3'
_refine_ls_weighting_scheme calc
_refine_ls_wR_factor_gt 0.1558
_refine_ls_wR_factor_ref 0.1784
_reflns_number_gt 4328
_reflns_number_total 6054
_reflns_threshold_expression I>2\s(I)
_cod_data_source_file at2628.cif
_cod_data_source_block I
_cod_original_sg_symbol_H-M 'P 21/n'
_cod_database_code 2219488
_cod_database_fobs_code 2219488

loop_
_symmetry_equiv_pos_as_xyz
'x, y, z'
'-x+1/2, y+1/2, -z+1/2'
'-x, -y, -z'
'x-1/2, -y-1/2, z-1/2'

loop_
_atom_site_type_symbol
_atom_site_label
_atom_site_fract_x
_atom_site_fract_y
_atom_site_fract_z
_atom_site_U_iso_or_equiv
_atom_site_adp_type
_atom_site_calc_flag
_atom_site_refinement_flags
_atom_site_occupancy
_atom_site_disorder_assembly
_atom_site_disorder_group
S S3 1.11886(11) -0.14488(10) 0.89754(7) 0.0681(4) Uani d PDU 0.622(5) A 1
O O6 1.0657(6) -0.0994(5) 0.9516(3) 0.0971(16) Uani d PDU 0.622(5) A 1
O O7 1.0712(6) -0.2372(4) 0.8826(3) 0.0973(17) Uani d PDU 0.622(5) A 1
O O8 1.2456(4) -0.1450(6) 0.9124(4) 0.1026(19) Uani d PDU 0.622(5) A 1
S S3' 1.11886(11) -0.14488(10) 0.89754(7) 0.0681(4) Uani d PDU 0.378(5) A 2
O O6' 1.0085(7) -0.1624(8) 0.9241(5) 0.0971(16) Uani d PDU 0.378(5) A 2
O O7' 1.1545(9) -0.2352(6) 0.8675(5) 0.0973(17) Uani d PDU 0.378(5) A 2
O O8' 1.2068(8) -0.1005(8) 0.9383(6) 0.1026(19) Uani d PDU 0.378(5) A 2
Ni Ni1 0.59573(4) 0.10463(4) 0.80537(3) 0.04492(19) Uani d . 1 . .
S S1 0.86708(13) 0.45268(11) 0.97477(9) 0.0867(5) Uani d . 1 . .
S S2 0.42135(12) -0.26440(11) 0.61663(7) 0.0762(4) Uani d . 1 . .
O O1 0.2056(7) 0.1245(5) 0.6004(4) 0.081(2) Uani d PU 0.50 . .
H H1W 0.1451 0.1176 0.6202 0.122 Uiso d PR 0.50 . .
H H2W 0.2395 0.1543 0.6298 0.122 Uiso d PR 0.50 . .
O O2 0.5916(3) 0.2119(3) 0.71261(17) 0.0762(10) Uani d U 1 . .
H H3W 0.5535 0.2426 0.6827 0.114 Uiso d R 1 . .
H H4W 0.6615 0.2079 0.7065 0.114 Uiso d R 1 . .
O O3 0.6648(4) 0.4534(3) 0.5299(2) 0.0938(12) Uani d U 1 . .
H H5W 0.6367 0.4593 0.4912 0.141 Uiso d R 1 . .
H H6W 0.6116 0.4399 0.5528 0.141 Uiso d R 1 . .
O O4 0.4748(7) 0.8801(5) 0.9582(4) 0.084(2) Uani d PU 0.50 . .
H H7W 0.4223 0.8558 0.9771 0.127 Uiso d PR 0.50 . .
H H8W 0.4646 0.8593 0.9178 0.127 Uiso d PR 0.50 . .
O O5 0.6211(3) -0.0084(3) 0.89567(18) 0.0763(10) Uani d U 1 . .
H H9W 0.5833 -0.0606 0.8975 0.114 Uiso d R 1 . .
H H10W 0.6840 -0.0261 0.9156 0.114 Uiso d R 1 . .
O O9 0.7577(2) 0.0611(2) 0.79683(15) 0.0566(7) Uani d . 1 . .
O O10 0.8024(3) 0.1301(3) 0.70624(19) 0.0765(10) Uani d . 1 . .
O O11 1.0017(3) 0.1011(3) 0.6679(2) 0.0915(13) Uani d . 1 . .
H H11 0.9311 0.1125 0.6621 0.137 Uiso calc R 1 . .
N N1 0.6667(3) 0.2157(3) 0.86085(17) 0.0531(9) Uani d . 1 . .
N N2 0.6301(7) 0.7173(4) 0.9694(4) 0.119(2) Uani d . 1 . .
N N3 0.5365(3) -0.0069(3) 0.74554(18) 0.0545(9) Uani d . 1 . .
N N4 0.0690(3) -0.3576(3) 0.67586(18) 0.0512(8) Uani d . 1 . .
C C1 0.7555(4) 0.1994(3) 0.9076(2) 0.0577(11) Uani d . 1 . .
H H1 0.7793 0.1363 0.9159 0.069 Uiso calc R 1 . .
C C2 0.8125(4) 0.2702(4) 0.9436(2) 0.0609(12) Uani d . 1 . .
H H2 0.8734 0.2553 0.9756 0.073 Uiso calc R 1 . .
C C3 0.7792(4) 0.3647(3) 0.9322(2) 0.0591(11) Uani d . 1 . .
C C4 0.6873(5) 0.3829(4) 0.8847(3) 0.0680(13) Uani d . 1 . .
H H4 0.6615 0.4454 0.8760 0.082 Uiso calc R 1 . .
C C5 0.6349(4) 0.3076(3) 0.8506(2) 0.0628(12) Uani d . 1 . .
H H5 0.5736 0.3208 0.8184 0.075 Uiso calc R 1 . .
C C6 0.7725(5) 0.5558(4) 0.9719(3) 0.0777(15) Uani d . 1 . .
C C7 0.8082(7) 0.6385(5) 0.9465(3) 0.097(2) Uani d . 1 . .
H H7 0.8803 0.6426 0.9302 0.116 Uiso calc R 1 . .
C C8 0.7340(9) 0.7170(5) 0.9456(4) 0.113(2) Uani d . 1 . .
H H8 0.7579 0.7735 0.9272 0.135 Uiso calc R 1 . .
C C9 0.5986(7) 0.6361(6) 0.9958(4) 0.115(2) Uani d . 1 . .
H H9 0.5272 0.6343 1.0130 0.138 Uiso calc R 1 . .
C C10 0.6680(6) 0.5523(5) 0.9989(4) 0.0945(19) Uani d . 1 . .
H H10 0.6442 0.4967 1.0185 0.113 Uiso calc R 1 . .
C C11 0.4525(4) 0.0005(4) 0.6954(2) 0.0617(12) Uani d . 1 . .
H H11A 0.4178 0.0600 0.6866 0.074 Uiso calc R 1 . .
C C12 0.4151(4) -0.0753(4) 0.6564(2) 0.0647(12) Uani d . 1 . .
H H12 0.3560 -0.0664 0.6222 0.078 Uiso calc R 1 . .
C C13 0.4639(4) -0.1637(3) 0.6674(2) 0.0592(11) Uani d . 1 . .
C C14 0.5518(5) -0.1722(4) 0.7173(3) 0.0743(14) Uani d . 1 . .
H H14 0.5884 -0.2311 0.7258 0.089 Uiso calc R 1 . .
C C15 0.5863(5) -0.0938(4) 0.7548(3) 0.0733(14) Uani d . 1 . .
H H15 0.6471 -0.1012 0.7882 0.088 Uiso calc R 1 . .
C C16 0.2851(4) -0.2967(3) 0.6419(2) 0.0548(10) Uani d . 1 . .
C C17 0.2466(4) -0.2696(4) 0.7005(2) 0.0635(12) Uani d . 1 . .
H H17 0.2928 -0.2305 0.7295 0.076 Uiso calc R 1 . .
C C18 0.1396(4) -0.3014(4) 0.7149(2) 0.0614(12) Uani d . 1 . .
H H18 0.1148 -0.2827 0.7542 0.074 Uiso calc R 1 . .
C C19 0.1080(4) -0.3847(4) 0.6199(2) 0.0628(12) Uani d . 1 . .
H H19 0.0610 -0.4249 0.5921 0.075 Uiso calc R 1 . .
C C20 0.2136(4) -0.3559(4) 0.6018(2) 0.0645(12) Uani d . 1 . .
H H20 0.2369 -0.3763 0.5625 0.077 Uiso calc R 1 . .
C C21 0.8262(4) 0.0772(3) 0.7551(2) 0.0487(10) Uani d . 1 . .
C C22 0.9428(4) 0.0302(3) 0.7648(2) 0.0500(10) Uani d . 1 . .
C C23 0.9732(4) -0.0280(3) 0.8182(2) 0.0520(10) Uani d . 1 A .
H H23 0.9185 -0.0395 0.8471 0.062 Uiso calc R 1 . .
C C24 1.0833(4) -0.0692(3) 0.8294(2) 0.0558(11) Uani d . 1 . .
C C25 1.1637(4) -0.0526(4) 0.7859(3) 0.0692(13) Uani d . 1 A .
H H25 1.2382 -0.0795 0.7934 0.083 Uiso calc R 1 . .
C C26 1.1358(4) 0.0022(4) 0.7325(3) 0.0786(16) Uani d . 1 . .
H H26 1.1907 0.0115 0.7033 0.094 Uiso calc R 1 A .
C C27 1.0251(4) 0.0452(4) 0.7209(2) 0.0638(12) Uani d . 1 A .

loop_
_atom_site_aniso_label
_atom_site_aniso_U_11
_atom_site_aniso_U_22
_atom_site_aniso_U_33
_atom_site_aniso_U_12
_atom_site_aniso_U_13
_atom_site_aniso_U_23
S3 0.0600(7) 0.0674(8) 0.0720(8) 0.0162(6) -0.0135(6) -0.0046(6)
O6 0.097(3) 0.101(4) 0.091(3) 0.027(3) 0.001(3) 0.014(3)
O7 0.114(4) 0.080(3) 0.090(3) -0.011(3) -0.024(3) 0.010(2)
O8 0.074(3) 0.118(4) 0.108(4) 0.007(3) -0.026(3) 0.012(3)
S3' 0.0600(7) 0.0674(8) 0.0720(8) 0.0162(6) -0.0135(6) -0.0046(6)
O6' 0.097(3) 0.101(4) 0.091(3) 0.027(3) 0.001(3) 0.014(3)
O7' 0.114(4) 0.080(3) 0.090(3) -0.011(3) -0.024(3) 0.010(2)
O8' 0.074(3) 0.118(4) 0.108(4) 0.007(3) -0.026(3) 0.012(3)
Ni1 0.0342(3) 0.0437(3) 0.0563(3) 0.0050(2) 0.0026(2) -0.0027(2)
S1 0.0655(8) 0.0828(10) 0.1068(12) -0.0091(7) -0.0121(8) -0.0239(8)
S2 0.0628(8) 0.0861(9) 0.0849(9) -0.0234(7) 0.0313(7) -0.0296(7)
O1 0.090(5) 0.062(4) 0.103(5) -0.020(3) 0.061(4) -0.011(3)
O2 0.068(2) 0.088(2) 0.073(2) 0.0191(18) 0.0125(17) 0.0177(19)
O3 0.081(3) 0.122(3) 0.076(2) 0.007(2) -0.003(2) -0.007(2)
O4 0.069(4) 0.059(4) 0.127(6) 0.001(3) 0.020(4) 0.031(4)
O5 0.067(2) 0.072(2) 0.088(2) 0.0028(17) 0.0020(18) 0.0209(19)
O9 0.0428(16) 0.0611(18) 0.0661(19) 0.0083(14) 0.0075(14) 0.0037(15)
O10 0.059(2) 0.089(2) 0.082(2) 0.0182(18) 0.0104(17) 0.026(2)
O11 0.068(2) 0.119(3) 0.092(3) 0.016(2) 0.027(2) 0.039(2)
N1 0.0474(19) 0.053(2) 0.058(2) 0.0062(16) 0.0000(16) 0.0026(16)
N2 0.142(6) 0.066(4) 0.140(6) 0.004(4) -0.027(5) -0.021(4)
N3 0.0425(18) 0.057(2) 0.063(2) 0.0050(16) 0.0035(16) 0.0009(18)
N4 0.0455(19) 0.051(2) 0.057(2) -0.0061(16) 0.0047(16) -0.0015(17)
C1 0.054(3) 0.053(3) 0.064(3) 0.006(2) -0.003(2) 0.008(2)
C2 0.054(3) 0.069(3) 0.057(3) 0.004(2) -0.005(2) 0.007(2)
C3 0.056(3) 0.061(3) 0.059(3) -0.004(2) 0.004(2) -0.009(2)
C4 0.071(3) 0.055(3) 0.073(3) 0.006(2) -0.014(3) -0.001(2)
C5 0.058(3) 0.057(3) 0.069(3) 0.012(2) -0.014(2) -0.001(2)
C6 0.081(4) 0.072(4) 0.075(3) -0.015(3) -0.014(3) -0.017(3)
C7 0.125(6) 0.084(4) 0.079(4) -0.019(4) -0.001(4) -0.005(3)
C8 0.148(8) 0.073(5) 0.111(6) -0.006(5) -0.012(5) 0.001(4)
C9 0.109(6) 0.098(6) 0.135(7) 0.002(5) -0.002(5) -0.027(5)
C10 0.085(4) 0.072(4) 0.124(5) -0.005(3) 0.001(4) -0.014(4)
C11 0.050(2) 0.064(3) 0.071(3) 0.008(2) 0.002(2) 0.001(2)
C12 0.055(3) 0.073(3) 0.064(3) -0.006(2) 0.000(2) -0.005(2)
C13 0.047(2) 0.062(3) 0.071(3) -0.010(2) 0.015(2) -0.009(2)
C14 0.081(4) 0.051(3) 0.088(4) 0.002(2) -0.003(3) -0.006(3)
C15 0.074(3) 0.061(3) 0.079(3) 0.013(3) -0.018(3) -0.002(3)
C16 0.049(2) 0.059(3) 0.057(3) -0.003(2) 0.0089(19) -0.002(2)
C17 0.052(3) 0.074(3) 0.066(3) -0.020(2) 0.012(2) -0.024(2)
C18 0.056(3) 0.071(3) 0.059(3) -0.013(2) 0.013(2) -0.012(2)
C19 0.060(3) 0.067(3) 0.061(3) -0.015(2) 0.006(2) -0.011(2)
C20 0.067(3) 0.072(3) 0.057(3) -0.017(2) 0.016(2) -0.015(2)
C21 0.044(2) 0.045(2) 0.056(2) -0.0004(17) -0.0016(19) 0.0009(19)
C22 0.041(2) 0.047(2) 0.062(3) 0.0018(17) 0.0029(19) -0.008(2)
C23 0.047(2) 0.050(2) 0.057(2) 0.0039(18) -0.0016(19) -0.004(2)
C24 0.044(2) 0.051(2) 0.070(3) 0.0082(19) -0.003(2) -0.010(2)
C25 0.048(3) 0.069(3) 0.090(4) 0.013(2) 0.005(3) -0.007(3)
C26 0.051(3) 0.097(4) 0.091(4) 0.017(3) 0.023(3) 0.006(3)
C27 0.051(3) 0.075(3) 0.066(3) 0.000(2) 0.007(2) 0.008(2)

loop_
_atom_type_symbol
_atom_type_description
_atom_type_scat_dispersion_real
_atom_type_scat_dispersion_imag
_atom_type_scat_source
C C 0.0033 0.0016 'International Tables Vol C Tables 4.2.6.8 and 6.1.1.4'
H H 0.0000 0.0000 'International Tables Vol C Tables 4.2.6.8 and 6.1.1.4'
N N 0.0061 0.0033 'International Tables Vol C Tables 4.2.6.8 and 6.1.1.4'
O O 0.0106 0.0060 'International Tables Vol C Tables 4.2.6.8 and 6.1.1.4'
S S 0.1246 0.1234 'International Tables Vol C Tables 4.2.6.8 and 6.1.1.4'
Ni Ni 0.3393 1.1124 'International Tables Vol C Tables 4.2.6.8 and 6.1.1.4'

loop_
_geom_angle_atom_site_label_1
_geom_angle_atom_site_label_2
_geom_angle_atom_site_label_3
_geom_angle_site_symmetry_1
_geom_angle_site_symmetry_3
_geom_angle
_geom_angle_publ_flag
O7 S3 O8 . . 113.4(4) ?
O7 S3 O6 . . 111.9(4) ?
O8 S3 O6 . . 109.2(4) ?
O7 S3 C24 . . 108.6(3) ?
O8 S3 C24 . . 107.7(4) ?
O6 S3 C24 . . 105.7(3) ?
O9 Ni1 N4 . 2_556 173.60(14) yes
O9 Ni1 N1 . . 88.00(13) yes
N4 Ni1 N1 2_556 . 90.87(14) ?
O9 Ni1 N3 . . 87.87(13) yes
N4 Ni1 N3 2_556 . 93.50(14) ?
N1 Ni1 N3 . . 175.23(14) yes
O9 Ni1 O2 . . 92.99(12) yes
N4 Ni1 O2 2_556 . 93.24(13) ?
N1 Ni1 O2 . . 87.06(14) yes
N3 Ni1 O2 . . 90.79(14) ?
O9 Ni1 O5 . . 80.75(12) yes
N4 Ni1 O5 2_556 . 93.03(13) ?
N1 Ni1 O5 . . 93.08(14) yes
N3 Ni1 O5 . . 88.60(14) ?
O2 Ni1 O5 . . 173.73(12) yes
C3 S1 C6 . . 103.4(2) ?
C16 S2 C13 . . 102.6(2) ?
H1W O1 H2W . . 92.5 ?
Ni1 O2 H3W . . 149.8 ?
Ni1 O2 H4W . . 98.5 ?
H3W O2 H4W . . 110.7 ?
H5W O3 H6W . . 109.9 ?
H7W O4 H8W . . 106.8 ?
Ni1 O5 H9W . . 124.9 ?
Ni1 O5 H10W . . 126.7 ?
H9W O5 H10W . . 98.2 ?
C21 O9 Ni1 . . 132.4(3) ?
C27 O11 H11 . . 109.5 ?
C1 N1 C5 . . 116.5(4) ?
C1 N1 Ni1 . . 119.9(3) ?
C5 N1 Ni1 . . 123.5(3) ?
C9 N2 C8 . . 116.5(7) ?
C11 N3 C15 . . 115.9(4) ?
C11 N3 Ni1 . . 124.7(3) ?
C15 N3 Ni1 . . 119.4(3) ?
C18 N4 C19 . . 116.7(4) ?
C18 N4 Ni1 . 2_546 123.2(3) ?
C19 N4 Ni1 . 2_546 119.9(3) ?
N1 C1 C2 . . 123.3(4) ?
N1 C1 H1 . . 118.3 ?
C2 C1 H1 . . 118.3 ?
C1 C2 C3 . . 119.6(4) ?
C1 C2 H2 . . 120.2 ?
C3 C2 H2 . . 120.2 ?
C4 C3 C2 . . 118.0(4) ?
C4 C3 S1 . . 125.2(4) ?
C2 C3 S1 . . 116.6(4) ?
C5 C4 C3 . . 118.8(4) ?
C5 C4 H4 . . 120.6 ?
C3 C4 H4 . . 120.6 ?
N1 C5 C4 . . 123.9(4) ?
N1 C5 H5 . . 118.1 ?
C4 C5 H5 . . 118.1 ?
C7 C6 C10 . . 120.3(7) ?
C7 C6 S1 . . 119.2(6) ?
C10 C6 S1 . . 120.4(5) ?
C6 C7 C8 . . 117.9(8) ?
C6 C7 H7 . . 121.1 ?
C8 C7 H7 . . 121.1 ?
N2 C8 C7 . . 124.5(8) ?
N2 C8 H8 . . 117.7 ?
C7 C8 H8 . . 117.7 ?
N2 C9 C10 . . 123.2(8) ?
N2 C9 H9 . . 118.4 ?
C10 C9 H9 . . 118.4 ?
C6 C10 C9 . . 117.6(7) ?
C6 C10 H10 . . 121.2 ?
C9 C10 H10 . . 121.2 ?
N3 C11 C12 . . 123.3(5) ?
N3 C11 H11A . . 118.4 ?
C12 C11 H11A . . 118.4 ?
C13 C12 C11 . . 120.3(5) ?
C13 C12 H12 . . 119.9 ?
C11 C12 H12 . . 119.9 ?
C12 C13 C14 . . 117.4(4) ?
C12 C13 S2 . . 122.2(4) ?
C14 C13 S2 . . 120.3(4) ?
C13 C14 C15 . . 120.0(5) ?
C13 C14 H14 . . 120.0 ?
C15 C14 H14 . . 120.0 ?
N3 C15 C14 . . 123.1(5) ?
N3 C15 H15 . . 118.4 ?
C14 C15 H15 . . 118.4 ?
C20 C16 C17 . . 117.7(4) ?
C20 C16 S2 . . 117.5(3) ?
C17 C16 S2 . . 124.8(3) ?
C18 C17 C16 . . 118.9(4) ?
C18 C17 H17 . . 120.6 ?
C16 C17 H17 . . 120.6 ?
N4 C18 C17 . . 123.8(4) ?
N4 C18 H18 . . 118.1 ?
C17 C18 H18 . . 118.1 ?
N4 C19 C20 . . 123.1(4) ?
N4 C19 H19 . . 118.5 ?
C20 C19 H19 . . 118.5 ?
C19 C20 C16 . . 119.7(4) ?
C19 C20 H20 . . 120.1 ?
C16 C20 H20 . . 120.1 ?
O9 C21 O10 . . 124.4(4) ?
O9 C21 C22 . . 117.0(4) ?
O10 C21 C22 . . 118.6(4) ?
C23 C22 C27 . . 118.7(4) ?
C23 C22 C21 . . 120.5(4) ?
C27 C22 C21 . . 120.8(4) ?
C24 C23 C22 . . 121.3(4) ?
C24 C23 H23 . . 119.3 ?
C22 C23 H23 . . 119.3 ?
C25 C24 C23 . . 119.0(5) ?
C25 C24 S3 . . 120.6(3) ?
C23 C24 S3 . . 120.3(4) ?
C26 C25 C24 . . 121.0(4) ?
C26 C25 H25 . . 119.5 ?
C24 C25 H25 . . 119.5 ?
C25 C26 C27 . . 120.5(5) ?
C25 C26 H26 . . 119.8 ?
C27 C26 H26 . . 119.8 ?
O11 C27 C22 . . 121.9(4) ?
O11 C27 C26 . . 118.7(5) ?
C22 C27 C26 . . 119.4(5) ?

loop_
_geom_bond_atom_site_label_1
_geom_bond_atom_site_label_2
_geom_bond_site_symmetry_2
_geom_bond_distance
_geom_bond_publ_flag
S3 O7 . 1.418(5) ?
S3 O8 . 1.450(5) ?
S3 O6 . 1.477(5) ?
S3 C24 . 1.771(5) ?
Ni1 O9 . 1.981(3) yes
Ni1 N4 2_556 2.040(3) yes
Ni1 N1 . 2.041(4) yes
Ni1 N3 . 2.055(4) yes
Ni1 O2 . 2.430(3) yes
Ni1 O5 . 2.437(3) yes
S1 C3 . 1.759(5) ?
S1 C6 . 1.798(6) ?
S2 C16 . 1.762(4) ?
S2 C13 . 1.789(5) ?
O1 H1W . 0.8504 ?
O1 H2W . 0.8000 ?
O2 H3W . 0.8350 ?
O2 H4W . 0.8278 ?
O3 H5W . 0.8338 ?
O3 H6W . 0.8347 ?
O4 H7W . 0.8256 ?
O4 H8W . 0.8821 ?
O5 H9W . 0.8501 ?
O5 H10W . 0.8267 ?
O9 C21 . 1.252(5) ?
O10 C21 . 1.256(5) ?
O11 C27 . 1.348(6) ?
O11 H11 . 0.8200 ?
N1 C1 . 1.342(5) ?
N1 C5 . 1.343(6) ?
N2 C9 . 1.324(10) ?
N2 C8 . 1.340(11) ?
N3 C11 . 1.337(6) ?
N3 C15 . 1.344(6) ?
N4 C18 . 1.332(6) ?
N4 C19 . 1.344(6) ?
N4 Ni1 2_546 2.040(3) ?
C1 C2 . 1.358(6) ?
C1 H1 . 0.9300 ?
C2 C3 . 1.385(7) ?
C2 H2 . 0.9300 ?
C3 C4 . 1.381(7) ?
C4 C5 . 1.365(7) ?
C4 H4 . 0.9300 ?
C5 H5 . 0.9300 ?
C6 C7 . 1.349(8) ?
C6 C10 . 1.379(9) ?
C7 C8 . 1.385(11) ?
C7 H7 . 0.9300 ?
C8 H8 . 0.9300 ?
C9 C10 . 1.411(9) ?
C9 H9 . 0.9300 ?
C10 H10 . 0.9300 ?
C11 C12 . 1.369(7) ?
C11 H11A . 0.9300 ?
C12 C13 . 1.362(7) ?
C12 H12 . 0.9300 ?
C13 C14 . 1.363(7) ?
C14 C15 . 1.373(7) ?
C14 H14 . 0.9300 ?
C15 H15 . 0.9300 ?
C16 C20 . 1.375(6) ?
C16 C17 . 1.390(6) ?
C17 C18 . 1.369(6) ?
C17 H17 . 0.9300 ?
C18 H18 . 0.9300 ?
C19 C20 . 1.367(7) ?
C19 H19 . 0.9300 ?
C20 H20 . 0.9300 ?
C21 C22 . 1.482(6) ?
C22 C23 . 1.384(6) ?
C22 C27 . 1.397(6) ?
C23 C24 . 1.382(6) ?
C23 H23 . 0.9300 ?
C24 C25 . 1.380(7) ?
C25 C26 . 1.352(8) ?
C25 H25 . 0.9300 ?
C26 C27 . 1.399(7) ?
C26 H26 . 0.9300 ?

loop_
_geom_hbond_atom_site_label_D
_geom_hbond_atom_site_label_H
_geom_hbond_atom_site_label_A
_geom_hbond_site_symmetry_A
_geom_hbond_distance_DH
_geom_hbond_distance_HA
_geom_hbond_distance_DA
_geom_hbond_angle_DHA
_geom_hbond_publ_flag
O11 H11 O10 . 0.82 1.84 2.535(5) 141.9 yes
O5 H10W O3 2_646 0.83 1.98 2.797(5) 170.3 yes
O5 H9W O4 1_545 0.85 2.04 2.721(8) 136.4 yes
O4 H7W O8 1_465 0.83 2.30 2.713(9) 111.6 yes
O3 H6W O6 2_656 0.83 2.10 2.811(7) 143.3 yes
O3 H5W O6 4_565 0.83 2.24 2.765(8) 121.5 yes
O2 H4W O10 . 0.83 1.95 2.690(5) 148.9 yes
O2 H3W O7 2_656 0.84 1.87 2.652(7) 154.7 yes
O1 H1W O11 1_455 0.85 2.03 2.876(7) 179.7 yes

loop_
_geom_torsion_atom_site_label_1
_geom_torsion_atom_site_label_2
_geom_torsion_atom_site_label_3
_geom_torsion_atom_site_label_4
_geom_torsion_site_symmetry_1
_geom_torsion
N4 Ni1 O9 C21 2_556 -172.7(11)
N1 Ni1 O9 C21 . -92.8(4)
N3 Ni1 O9 C21 . 84.9(4)
O2 Ni1 O9 C21 . -5.8(4)
O5 Ni1 O9 C21 . 173.8(4)
O9 Ni1 N1 C1 . -45.1(3)
N4 Ni1 N1 C1 2_556 128.6(4)
N3 Ni1 N1 C1 . -74.9(18)
O2 Ni1 N1 C1 . -138.2(3)
O5 Ni1 N1 C1 . 35.6(4)
O9 Ni1 N1 C5 . 130.2(4)
N4 Ni1 N1 C5 2_556 -56.1(4)
N3 Ni1 N1 C5 . 100.3(17)
O2 Ni1 N1 C5 . 37.1(4)
O5 Ni1 N1 C5 . -149.2(4)
O9 Ni1 N3 C11 . -134.4(4)
N4 Ni1 N3 C11 2_556 51.8(4)
N1 Ni1 N3 C11 . -104.5(17)
O2 Ni1 N3 C11 . -41.5(4)
O5 Ni1 N3 C11 . 144.8(4)
O9 Ni1 N3 C15 . 43.4(4)
N4 Ni1 N3 C15 2_556 -130.3(4)
N1 Ni1 N3 C15 . 73.3(18)
O2 Ni1 N3 C15 . 136.4(4)
O5 Ni1 N3 C15 . -37.4(4)
C5 N1 C1 C2 . -0.1(7)
Ni1 N1 C1 C2 . 175.4(4)
N1 C1 C2 C3 . -0.3(8)
C1 C2 C3 C4 . 0.8(7)
C1 C2 C3 S1 . -173.6(4)
C6 S1 C3 C4 . 26.3(5)
C6 S1 C3 C2 . -159.8(4)
C2 C3 C4 C5 . -1.0(8)
S1 C3 C4 C5 . 172.8(4)
C1 N1 C5 C4 . -0.1(8)
Ni1 N1 C5 C4 . -175.5(4)
C3 C4 C5 N1 . 0.7(8)
C3 S1 C6 C7 . -123.6(5)
C3 S1 C6 C10 . 60.5(5)
C10 C6 C7 C8 . -3.4(9)
S1 C6 C7 C8 . -179.3(5)
C9 N2 C8 C7 . 0.4(12)
C6 C7 C8 N2 . 1.5(11)
C8 N2 C9 C10 . -0.5(12)
C7 C6 C10 C9 . 3.3(9)
S1 C6 C10 C9 . 179.2(5)
N2 C9 C10 C6 . -1.3(11)
C15 N3 C11 C12 . 2.1(7)
Ni1 N3 C11 C12 . 180.0(4)
N3 C11 C12 C13 . -0.3(8)
C11 C12 C13 C14 . -1.4(7)
C11 C12 C13 S2 . -178.2(4)
C16 S2 C13 C12 . -76.2(4)
C16 S2 C13 C14 . 107.0(4)
C12 C13 C14 C15 . 1.2(8)
S2 C13 C14 C15 . 178.0(4)
C11 N3 C15 C14 . -2.3(8)
Ni1 N3 C15 C14 . 179.7(5)
C13 C14 C15 N3 . 0.7(9)
C13 S2 C16 C20 . 163.6(4)
C13 S2 C16 C17 . -18.9(5)
C20 C16 C17 C18 . -1.1(8)
S2 C16 C17 C18 . -178.6(4)
C19 N4 C18 C17 . 1.0(7)
Ni1 N4 C18 C17 2_546 -174.8(4)
C16 C17 C18 N4 . 0.1(8)
C18 N4 C19 C20 . -1.1(7)
Ni1 N4 C19 C20 2_546 174.8(4)
N4 C19 C20 C16 . 0.2(8)
C17 C16 C20 C19 . 0.9(8)
S2 C16 C20 C19 . 178.6(4)
Ni1 O9 C21 O10 . 0.8(7)
Ni1 O9 C21 C22 . -179.4(3)
O9 C21 C22 C23 . -0.4(6)
O10 C21 C22 C23 . 179.4(4)
O9 C21 C22 C27 . -179.2(4)
O10 C21 C22 C27 . 0.6(6)
C27 C22 C23 C24 . 1.5(6)
C21 C22 C23 C24 . -177.4(4)
C22 C23 C24 C25 . -0.7(7)
C22 C23 C24 S3 . -179.0(3)
O7 S3 C24 C25 . -98.3(5)
O8 S3 C24 C25 . 24.9(5)
O6 S3 C24 C25 . 141.5(5)
O7 S3 C24 C23 . 80.1(5)
O8 S3 C24 C23 . -156.8(5)
O6 S3 C24 C23 . -40.1(5)
C23 C24 C25 C26 . -0.8(7)
S3 C24 C25 C26 . 177.6(4)
C24 C25 C26 C27 . 1.4(9)
C23 C22 C27 O11 . -179.9(5)
C21 C22 C27 O11 . -1.0(7)
C23 C22 C27 C26 . -0.8(7)
C21 C22 C27 C26 . 178.0(5)
C25 C26 C27 O11 . 178.5(5)
C25 C26 C27 C22 . -0.6(8)
